data_4346191
loop_
_publ_author_name
'Scheibel, Markus G.'
'Abbenseth, Josh'
'Kinauer, Markus'
'Heinemann, Frank W.'
'W\"urtele, Christian'
'de Bruin, Bas'
'Schneider, Sven'

_publ_section_title
;
 Homolytic N-H activation of ammonia: hydrogen transfer of parent iridium
 ammine, amide, imide, and nitride species.
;
_journal_issue 19
_journal_name_full 'Inorganic chemistry'
_journal_page_first 9290
_journal_page_last 9302
_journal_paper_doi 10.1021/acs.inorgchem.5b00829
_journal_volume 54
_journal_year 2015
_chemical_formula_sum 'C20 H42 F6 Ir N2 P2 Sb'
_chemical_formula_weight 800.44
_space_group_crystal_system monoclinic
_space_group_IT_number 14
_space_group_name_Hall '-P 2ybc'
_space_group_name_H-M_alt 'P 1 21/c 1'
_atom_sites_solution_hydrogens mixed
_audit_creation_method SHELXL-2014/6
_cell_angle_alpha 90
_cell_angle_beta 103.127(3)
_cell_angle_gamma 90
_cell_formula_units_Z 4
_cell_length_a 7.7625(19)
_cell_length_b 28.319(7)
_cell_length_c 12.879(3)
_cell_measurement_reflns_used 9930
_cell_measurement_temperature 100(2)
_cell_measurement_theta_max 20.91
_cell_measurement_theta_min 2.29
_cell_volume 2757.2(12)
_computing_cell_refinement 'SAINT V7.68A'
_computing_data_collection 'APEX2 v2012.2'
_computing_data_reduction 'SAINT V7.68A'
_computing_structure_refinement 'SHELXL-2014 (Sheldrick, 2014)'
_computing_structure_solution 'SHELXS-2014 (Sheldrick, 2014)'
_diffrn_ambient_temperature 100(2)
_diffrn_measured_fraction_theta_full 1.000
_diffrn_measured_fraction_theta_max 0.996
_diffrn_measurement_device_type 'Bruker Smart APEX II Quazar'
_diffrn_measurement_method 'omega and phi scans'
_diffrn_radiation_type AgK\a
_diffrn_radiation_wavelength 0.56086
_diffrn_reflns_av_R_equivalents 0.0408
_diffrn_reflns_av_unetI/netI 0.0166
_diffrn_reflns_Laue_measured_fraction_full 1.000
_diffrn_reflns_Laue_measured_fraction_max 0.996
_diffrn_reflns_limit_h_max 9
_diffrn_reflns_limit_h_min -9
_diffrn_reflns_limit_k_max 36
_diffrn_reflns_limit_k_min -36
_diffrn_reflns_limit_l_max 16
_diffrn_reflns_limit_l_min -16
_diffrn_reflns_number 80791
_diffrn_reflns_point_group_measured_fraction_full 1.000
_diffrn_reflns_point_group_measured_fraction_max 0.996
_diffrn_reflns_theta_full 19.665
_diffrn_reflns_theta_max 20.952
_diffrn_reflns_theta_min 1.135
_diffrn_source 'INCOATEC Ag Microsource'
_exptl_absorpt_coefficient_mu 3.232
_exptl_absorpt_correction_T_max 0.7445
_exptl_absorpt_correction_T_min 0.6256
_exptl_absorpt_correction_type multi-scan
_exptl_absorpt_process_details SADABS-2012/1
_exptl_crystal_colour purple
_exptl_crystal_density_diffrn 1.928
_exptl_crystal_description block
_exptl_crystal_F_000 1552
_exptl_crystal_size_max 0.14
_exptl_crystal_size_mid 0.13
_exptl_crystal_size_min 0.09
_refine_diff_density_max 1.144
_refine_diff_density_min -1.001
_refine_diff_density_rms 0.091
_refine_ls_extinction_method none
_refine_ls_goodness_of_fit_ref 1.106
_refine_ls_hydrogen_treatment mixed
_refine_ls_matrix_type full
_refine_ls_number_parameters 309
_refine_ls_number_reflns 5961
_refine_ls_number_restraints 0
_refine_ls_restrained_S_all 1.106
_refine_ls_R_factor_all 0.0205
_refine_ls_R_factor_gt 0.0185
_refine_ls_shift/su_max 0.001
_refine_ls_shift/su_mean 0.000
_refine_ls_structure_factor_coef Fsqd
_refine_ls_weighting_details 'w=1/[\s^2^(Fo^2^)+(0.0069P)^2^+5.5522P] where P=(Fo^2^+2Fc^2^)/3'
_refine_ls_weighting_scheme calc
_refine_ls_wR_factor_gt 0.0351
_refine_ls_wR_factor_ref 0.0358
_reflns_Friedel_coverage 0.000
_reflns_number_gt 5666
_reflns_number_total 5961
_reflns_threshold_expression 'I > 2\s(I)'
_cod_data_source_file ic5b00829_si_002.cif
_cod_data_source_block cw3_0m_a
_cod_original_cell_volume 2757.0(12)
_cod_original_sg_symbol_H-M 'P 21/c'
_cod_database_code 4346191
_shelx_space_group_comment
;
The symmetry employed for this shelxl refinement is uniquely defined
by the following loop, which should always be used as a source of
symmetry information in preference to the above space-group names.
They are only intended as comments.
;
_shelxl_version_number 2014/6

loop_
_space_group_symop_operation_xyz
'x, y, z'
'-x, y+1/2, -z+1/2'
'-x, -y, -z'
'x, -y-1/2, z-1/2'

loop_
_atom_site_label
_atom_site_type_symbol
_atom_site_fract_x
_atom_site_fract_y
_atom_site_fract_z
_atom_site_U_iso_or_equiv
_atom_site_adp_type
_atom_site_occupancy
_atom_site_site_symmetry_order
_atom_site_calc_flag
_atom_site_refinement_flags_posn
_atom_site_refinement_flags_adp
Ir1 Ir 0.02554(2) 0.12132(2) 0.34758(2) 0.00935(3) Uani 1 1 d . .
Sb1 Sb 0.49030(2) 0.13041(2) 0.82373(2) 0.01466(4) Uani 1 1 d . .
P1 P -0.07176(9) 0.18958(2) 0.41810(5) 0.01106(13) Uani 1 1 d . .
P2 P 0.07452(9) 0.05843(2) 0.24058(5) 0.01244(14) Uani 1 1 d . .
N2 N 0.2116(3) 0.10686(9) 0.46706(19) 0.0175(5) Uani 1 1 d . .
F1 F 0.7267(3) 0.12248(8) 0.8228(2) 0.0472(6) Uani 1 1 d . .
F2 F 0.2532(2) 0.13802(7) 0.82485(17) 0.0379(5) Uani 1 1 d . .
F3 F 0.5008(3) 0.07730(6) 0.90978(15) 0.0323(4) Uani 1 1 d . .
F4 F 0.4827(3) 0.18469(8) 0.73983(18) 0.0519(6) Uani 1 1 d . .
F5 F 0.4269(3) 0.09357(8) 0.70037(15) 0.0476(6) Uani 1 1 d . .
F6 F 0.5488(3) 0.16879(6) 0.94541(15) 0.0319(4) Uani 1 1 d . .
N1 N -0.1656(3) 0.13536(8) 0.22750(17) 0.0128(4) Uani 1 1 d . .
C1 C -0.2775(4) 0.17465(9) 0.2258(2) 0.0147(5) Uani 1 1 d . .
H1 H -0.3710 0.1801 0.1652 0.018 Uiso 1 1 calc R U
C2 C -0.2535(4) 0.20422(9) 0.3081(2) 0.0155(6) Uani 1 1 d . .
H2 H -0.3266 0.2311 0.3090 0.019 Uiso 1 1 calc R U
C3 C -0.2054(4) 0.10641(10) 0.1355(2) 0.0170(6) Uani 1 1 d . .
H3 H -0.3017 0.1143 0.0783 0.020 Uiso 1 1 calc R U
C4 C -0.1091(4) 0.06821(10) 0.1288(2) 0.0175(6) Uani 1 1 d . .
H4 H -0.1351 0.0475 0.0692 0.021 Uiso 1 1 calc R U
C5 C 0.0801(4) 0.24170(9) 0.4294(2) 0.0154(5) Uani 1 1 d . .
C6 C 0.1691(4) 0.23707(10) 0.3351(2) 0.0220(6) Uani 1 1 d . .
H6A H 0.2422 0.2650 0.3320 0.033 Uiso 1 1 calc R U
H6B H 0.0782 0.2345 0.2687 0.033 Uiso 1 1 calc R U
H6C H 0.2437 0.2088 0.3444 0.033 Uiso 1 1 calc R U
C7 C 0.2229(4) 0.24013(11) 0.5326(2) 0.0241(7) Uani 1 1 d . .
H7A H 0.3126 0.2642 0.5302 0.036 Uiso 1 1 calc R U
H7B H 0.2784 0.2089 0.5406 0.036 Uiso 1 1 calc R U
H7C H 0.1693 0.2463 0.5932 0.036 Uiso 1 1 calc R U
C8 C -0.0189(4) 0.28887(10) 0.4195(3) 0.0252(7) Uani 1 1 d . .
H8A H 0.0653 0.3148 0.4215 0.038 Uiso 1 1 calc R U
H8B H -0.0778 0.2922 0.4789 0.038 Uiso 1 1 calc R U
H8C H -0.1074 0.2897 0.3519 0.038 Uiso 1 1 calc R U
C9 C -0.1768(4) 0.18144(9) 0.5333(2) 0.0142(5) Uani 1 1 d . .
C10 C -0.3302(4) 0.14687(10) 0.4967(2) 0.0196(6) Uani 1 1 d . .
H10A H -0.3777 0.1376 0.5579 0.029 Uiso 1 1 calc R U
H10B H -0.2876 0.1188 0.4657 0.029 Uiso 1 1 calc R U
H10C H -0.4234 0.1621 0.4430 0.029 Uiso 1 1 calc R U
C11 C -0.2490(4) 0.22735(10) 0.5693(2) 0.0194(6) Uani 1 1 d . .
H11A H -0.3167 0.2203 0.6231 0.029 Uiso 1 1 calc R U
H11B H -0.3261 0.2428 0.5079 0.029 Uiso 1 1 calc R U
H11C H -0.1504 0.2484 0.6001 0.029 Uiso 1 1 calc R U
H111 H 0.237(4) 0.1211(10) 0.529(2) 0.007(7) Uiso 1 1 d . .
C12 C -0.0432(4) 0.15901(10) 0.6260(2) 0.0185(6) Uani 1 1 d . .
H12A H -0.0987 0.1543 0.6863 0.028 Uiso 1 1 calc R U
H12B H 0.0594 0.1799 0.6475 0.028 Uiso 1 1 calc R U
H12C H -0.0046 0.1285 0.6034 0.028 Uiso 1 1 calc R U
C13 C 0.0416(4) -0.00284(10) 0.2865(2) 0.0194(6) Uani 1 1 d . .
C14 C -0.0133(5) -0.03783(10) 0.1943(3) 0.0284(7) Uani 1 1 d . .
H14A H -0.0329 -0.0690 0.2227 0.043 Uiso 1 1 calc R U
H14B H 0.0806 -0.0400 0.1549 0.043 Uiso 1 1 calc R U
H14C H -0.1227 -0.0269 0.1464 0.043 Uiso 1 1 calc R U
C15 C -0.1100(4) 0.00080(11) 0.3442(3) 0.0261(7) Uani 1 1 d . .
H15A H -0.1365 -0.0306 0.3685 0.039 Uiso 1 1 calc R U
H15B H -0.2153 0.0135 0.2953 0.039 Uiso 1 1 calc R U
H15C H -0.0753 0.0219 0.4058 0.039 Uiso 1 1 calc R U
C16 C 0.2089(4) -0.02031(11) 0.3645(3) 0.0280(7) Uani 1 1 d . .
H16A H 0.1842 -0.0505 0.3955 0.042 Uiso 1 1 calc R U
H16B H 0.2458 0.0030 0.4214 0.042 Uiso 1 1 calc R U
H16C H 0.3037 -0.0246 0.3264 0.042 Uiso 1 1 calc R U
C17 C 0.2739(4) 0.06559(10) 0.1834(2) 0.0189(6) Uani 1 1 d . .
C18 C 0.2495(4) 0.11177(11) 0.1206(3) 0.0277(7) Uani 1 1 d . .
H18A H 0.3567 0.1186 0.0952 0.042 Uiso 1 1 calc R U
H18B H 0.2277 0.1375 0.1668 0.042 Uiso 1 1 calc R U
H18C H 0.1485 0.1089 0.0595 0.042 Uiso 1 1 calc R U
C19 C 0.2983(5) 0.02534(12) 0.1087(3) 0.0311(8) Uani 1 1 d . .
H19A H 0.3959 0.0330 0.0748 0.047 Uiso 1 1 calc R U
H19B H 0.1892 0.0212 0.0536 0.047 Uiso 1 1 calc R U
H19C H 0.3254 -0.0039 0.1497 0.047 Uiso 1 1 calc R U
C20 C 0.4379(4) 0.07011(12) 0.2745(3) 0.0277(7) Uani 1 1 d . .
H20A H 0.5429 0.0741 0.2451 0.042 Uiso 1 1 calc R U
H20B H 0.4509 0.0415 0.3185 0.042 Uiso 1 1 calc R U
H20C H 0.4251 0.0976 0.3183 0.042 Uiso 1 1 calc R U
H222 H 0.281(5) 0.0812(13) 0.470(3) 0.036(10) Uiso 1 1 d . .

loop_
_atom_site_aniso_label
_atom_site_aniso_U_11
_atom_site_aniso_U_22
_atom_site_aniso_U_33
_atom_site_aniso_U_23
_atom_site_aniso_U_13
_atom_site_aniso_U_12
Ir1 0.01088(5) 0.00861(5) 0.00815(5) -0.00013(4) 0.00131(3) 0.00115(4)
Sb1 0.01522(9) 0.01543(9) 0.01373(9) 0.00126(7) 0.00415(7) 0.00052(7)
P1 0.0144(3) 0.0091(3) 0.0101(3) -0.0006(2) 0.0037(3) 0.0004(3)
P2 0.0167(4) 0.0092(3) 0.0120(3) -0.0013(2) 0.0044(3) 0.0003(3)
N2 0.0203(13) 0.0168(12) 0.0140(12) -0.0013(10) 0.0010(10) 0.0045(10)
F1 0.0198(10) 0.0433(13) 0.0832(17) -0.0144(12) 0.0217(11) -0.0008(9)
F2 0.0178(10) 0.0378(11) 0.0573(13) -0.0004(10) 0.0066(9) 0.0035(8)
F3 0.0482(12) 0.0179(9) 0.0311(10) 0.0085(8) 0.0098(9) 0.0050(8)
F4 0.0764(17) 0.0410(13) 0.0457(13) 0.0254(10) 0.0295(12) 0.0054(12)
F5 0.0589(15) 0.0605(15) 0.0223(10) -0.0188(10) 0.0070(10) -0.0084(12)
F6 0.0394(11) 0.0235(9) 0.0292(10) -0.0099(8) 0.0002(9) 0.0012(8)
N1 0.0160(11) 0.0121(11) 0.0105(10) -0.0007(8) 0.0031(9) 0.0004(9)
C1 0.0139(13) 0.0152(13) 0.0134(13) 0.0061(10) -0.0004(11) 0.0018(10)
C2 0.0158(14) 0.0135(13) 0.0167(13) 0.0029(10) 0.0024(11) 0.0027(11)
C3 0.0189(14) 0.0193(14) 0.0107(12) 0.0012(10) -0.0011(11) -0.0022(11)
C4 0.0238(15) 0.0158(13) 0.0120(13) -0.0046(10) 0.0022(11) -0.0029(11)
C5 0.0173(14) 0.0123(13) 0.0175(13) -0.0006(10) 0.0056(11) -0.0026(11)
C6 0.0282(17) 0.0183(14) 0.0219(15) 0.0007(12) 0.0110(13) -0.0048(12)
C7 0.0232(16) 0.0271(16) 0.0210(15) -0.0030(12) 0.0030(13) -0.0088(13)
C8 0.0319(18) 0.0117(14) 0.0357(18) 0.0009(12) 0.0152(15) -0.0014(12)
C9 0.0175(14) 0.0136(13) 0.0132(13) -0.0016(10) 0.0067(11) -0.0002(11)
C10 0.0208(15) 0.0202(14) 0.0191(14) -0.0027(11) 0.0073(12) -0.0034(12)
C11 0.0233(15) 0.0183(14) 0.0193(14) -0.0022(11) 0.0104(12) 0.0012(12)
C12 0.0254(16) 0.0188(14) 0.0117(13) 0.0020(11) 0.0048(12) -0.0004(12)
C13 0.0234(16) 0.0113(13) 0.0234(15) 0.0011(11) 0.0049(13) -0.0015(11)
C14 0.042(2) 0.0118(14) 0.0310(17) -0.0043(12) 0.0069(15) -0.0037(13)
C15 0.0285(17) 0.0194(15) 0.0326(18) 0.0069(13) 0.0112(14) -0.0030(13)
C16 0.0328(18) 0.0175(15) 0.0311(17) 0.0064(13) 0.0020(14) 0.0022(13)
C17 0.0216(15) 0.0164(14) 0.0221(15) -0.0022(11) 0.0121(12) -0.0001(11)
C18 0.0322(18) 0.0248(17) 0.0316(17) 0.0031(13) 0.0189(15) -0.0008(13)
C19 0.043(2) 0.0280(17) 0.0287(18) -0.0066(14) 0.0217(16) 0.0026(15)
C20 0.0176(16) 0.0385(19) 0.0297(17) -0.0013(14) 0.0108(13) -0.0031(13)

loop_
_atom_type_symbol
_atom_type_description
_atom_type_scat_dispersion_real
_atom_type_scat_dispersion_imag
_atom_type_scat_source
C C 0.0015 0.0009 'International Tables Vol C Tables 4.2.6.8 and 6.1.1.4'
H H 0.0000 0.0000 'International Tables Vol C Tables 4.2.6.8 and 6.1.1.4'
N N 0.0030 0.0019 'International Tables Vol C Tables 4.2.6.8 and 6.1.1.4'
F F 0.0096 0.0061 'International Tables Vol C Tables 4.2.6.8 and 6.1.1.4'
P P 0.0667 0.0580 'International Tables Vol C Tables 4.2.6.8 and 6.1.1.4'
Sb Sb -1.0547 1.0104 'International Tables Vol C Tables 4.2.6.8 and 6.1.1.4'
Ir Ir -0.5977 5.4269 'International Tables Vol C Tables 4.2.6.8 and 6.1.1.4'

loop_
_geom_angle_atom_site_label_1
_geom_angle_atom_site_label_2
_geom_angle_atom_site_label_3
_geom_angle
N2 Ir1 N1 179.07(10)
N2 Ir1 P1 96.72(8)
N1 Ir1 P1 83.28(7)
N2 Ir1 P2 96.77(8)
N1 Ir1 P2 83.26(7)
P1 Ir1 P2 166.42(2)
F1 Sb1 F2 179.67(10)
F1 Sb1 F3 89.77(10)
F2 Sb1 F3 89.93(9)
F1 Sb1 F5 89.84(10)
F2 Sb1 F5 90.06(10)
F3 Sb1 F5 91.28(10)
F1 Sb1 F4 89.86(11)
F2 Sb1 F4 90.45(10)
F3 Sb1 F4 178.66(10)
F5 Sb1 F4 90.01(11)
F1 Sb1 F6 91.34(9)
F2 Sb1 F6 88.77(9)
F3 Sb1 F6 90.07(8)
F5 Sb1 F6 178.21(10)
F4 Sb1 F6 88.65(10)
C2 P1 C9 104.35(13)
C2 P1 C5 104.24(13)
C9 P1 C5 114.64(12)
C2 P1 Ir1 98.59(9)
C9 P1 Ir1 116.51(9)
C5 P1 Ir1 115.43(9)
C4 P2 C13 104.78(13)
C4 P2 C17 104.10(13)
C13 P2 C17 114.21(13)
C4 P2 Ir1 98.57(9)
C13 P2 Ir1 117.97(10)
C17 P2 Ir1 114.21(9)
Ir1 N2 H111 127.6(18)
Ir1 N2 H222 123(2)
H111 N2 H222 109(3)
C1 N1 C3 115.3(2)
C1 N1 Ir1 122.39(17)
C3 N1 Ir1 122.30(18)
C2 C1 N1 120.7(2)
C2 C1 H1 119.7
N1 C1 H1 119.7
C1 C2 P1 115.1(2)
C1 C2 H2 122.5
P1 C2 H2 122.5
C4 C3 N1 120.4(2)
C4 C3 H3 119.8
N1 C3 H3 119.8
C3 C4 P2 115.3(2)
C3 C4 H4 122.3
P2 C4 H4 122.3
C7 C5 C8 110.5(2)
C7 C5 C6 108.6(2)
C8 C5 C6 108.4(2)
C7 C5 P1 111.39(19)
C8 C5 P1 112.7(2)
C6 C5 P1 105.03(18)
C5 C6 H6A 109.5
C5 C6 H6B 109.5
H6A C6 H6B 109.5
C5 C6 H6C 109.5
H6A C6 H6C 109.5
H6B C6 H6C 109.5
C5 C7 H7A 109.5
C5 C7 H7B 109.5
H7A C7 H7B 109.5
C5 C7 H7C 109.5
H7A C7 H7C 109.5
H7B C7 H7C 109.5
C5 C8 H8A 109.5
C5 C8 H8B 109.5
H8A C8 H8B 109.5
C5 C8 H8C 109.5
H8A C8 H8C 109.5
H8B C8 H8C 109.5
C11 C9 C12 110.3(2)
C11 C9 C10 108.9(2)
C12 C9 C10 108.5(2)
C11 C9 P1 113.16(19)
C12 C9 P1 109.35(19)
C10 C9 P1 106.52(18)
C9 C10 H10A 109.5
C9 C10 H10B 109.5
H10A C10 H10B 109.5
C9 C10 H10C 109.5
H10A C10 H10C 109.5
H10B C10 H10C 109.5
C9 C11 H11A 109.5
C9 C11 H11B 109.5
H11A C11 H11B 109.5
C9 C11 H11C 109.5
H11A C11 H11C 109.5
H11B C11 H11C 109.5
C9 C12 H12A 109.5
C9 C12 H12B 109.5
H12A C12 H12B 109.5
C9 C12 H12C 109.5
H12A C12 H12C 109.5
H12B C12 H12C 109.5
C14 C13 C15 108.1(3)
C14 C13 C16 110.2(3)
C15 C13 C16 109.5(3)
C14 C13 P2 112.9(2)
C15 C13 P2 105.45(19)
C16 C13 P2 110.5(2)
C13 C14 H14A 109.5
C13 C14 H14B 109.5
H14A C14 H14B 109.5
C13 C14 H14C 109.5
H14A C14 H14C 109.5
H14B C14 H14C 109.5
C13 C15 H15A 109.5
C13 C15 H15B 109.5
H15A C15 H15B 109.5
C13 C15 H15C 109.5
H15A C15 H15C 109.5
H15B C15 H15C 109.5
C13 C16 H16A 109.5
C13 C16 H16B 109.5
H16A C16 H16B 109.5
C13 C16 H16C 109.5
H16A C16 H16C 109.5
H16B C16 H16C 109.5
C18 C17 C20 108.4(3)
C18 C17 C19 108.9(2)
C20 C17 C19 110.2(3)
C18 C17 P2 106.7(2)
C20 C17 P2 109.0(2)
C19 C17 P2 113.5(2)
C17 C18 H18A 109.5
C17 C18 H18B 109.5
H18A C18 H18B 109.5
C17 C18 H18C 109.5
H18A C18 H18C 109.5
H18B C18 H18C 109.5
C17 C19 H19A 109.5
C17 C19 H19B 109.5
H19A C19 H19B 109.5
C17 C19 H19C 109.5
H19A C19 H19C 109.5
H19B C19 H19C 109.5
C17 C20 H20A 109.5
C17 C20 H20B 109.5
H20A C20 H20B 109.5
C17 C20 H20C 109.5
H20A C20 H20C 109.5
H20B C20 H20C 109.5

loop_
_geom_bond_atom_site_label_1
_geom_bond_atom_site_label_2
_geom_bond_distance
Ir1 N2 1.900(2)
Ir1 N1 1.926(2)
Ir1 P1 2.3333(8)
Ir1 P2 2.3351(8)
Sb1 F1 1.8510(19)
Sb1 F2 1.8568(19)
Sb1 F3 1.8592(17)
Sb1 F5 1.8708(19)
Sb1 F4 1.872(2)
Sb1 F6 1.8761(18)
P1 C2 1.806(3)
P1 C9 1.862(3)
P1 C5 1.874(3)
P2 C4 1.802(3)
P2 C13 1.869(3)
P2 C17 1.870(3)
N2 H111 0.88(3)
N2 H222 0.90(4)
N1 C1 1.409(3)
N1 C3 1.416(3)
C1 C2 1.331(4)
C1 H1 0.9500
C2 H2 0.9500
C3 C4 1.329(4)
C3 H3 0.9500
C4 H4 0.9500
C5 C7 1.525(4)
C5 C8 1.532(4)
C5 C6 1.533(4)
C6 H6A 0.9800
C6 H6B 0.9800
C6 H6C 0.9800
C7 H7A 0.9800
C7 H7B 0.9800
C7 H7C 0.9800
C8 H8A 0.9800
C8 H8B 0.9800
C8 H8C 0.9800
C9 C11 1.529(4)
C9 C12 1.530(4)
C9 C10 1.531(4)
C10 H10A 0.9800
C10 H10B 0.9800
C10 H10C 0.9800
C11 H11A 0.9800
C11 H11B 0.9800
C11 H11C 0.9800
C12 H12A 0.9800
C12 H12B 0.9800
C12 H12C 0.9800
C13 C14 1.530(4)
C13 C15 1.532(4)
C13 C16 1.532(4)
C14 H14A 0.9800
C14 H14B 0.9800
C14 H14C 0.9800
C15 H15A 0.9800
C15 H15B 0.9800
C15 H15C 0.9800
C16 H16A 0.9800
C16 H16B 0.9800
C16 H16C 0.9800
C17 C18 1.526(4)
C17 C20 1.528(4)
C17 C19 1.531(4)
C18 H18A 0.9800
C18 H18B 0.9800
C18 H18C 0.9800
C19 H19A 0.9800
C19 H19B 0.9800
C19 H19C 0.9800
C20 H20A 0.9800
C20 H20B 0.9800
C20 H20C 0.9800

loop_
_geom_torsion_atom_site_label_1
_geom_torsion_atom_site_label_2
_geom_torsion_atom_site_label_3
_geom_torsion_atom_site_label_4
_geom_torsion
C3 N1 C1 C2 179.6(3)
Ir1 N1 C1 C2 0.7(4)
N1 C1 C2 P1 -0.3(3)
C9 P1 C2 C1 -120.5(2)
C5 P1 C2 C1 119.0(2)
Ir1 P1 C2 C1 -0.1(2)
C1 N1 C3 C4 -179.6(3)
Ir1 N1 C3 C4 -0.7(4)
N1 C3 C4 P2 -2.3(4)
C13 P2 C4 C3 125.4(2)
C17 P2 C4 C3 -114.4(2)
Ir1 P2 C4 C3 3.4(2)
C2 P1 C5 C7 168.3(2)
C9 P1 C5 C7 54.9(2)
Ir1 P1 C5 C7 -84.7(2)
C2 P1 C5 C8 43.5(2)
C9 P1 C5 C8 -69.9(2)
Ir1 P1 C5 C8 150.48(18)
C2 P1 C5 C6 -74.3(2)
C9 P1 C5 C6 172.25(18)
Ir1 P1 C5 C6 32.6(2)
C2 P1 C9 C11 -68.3(2)
C5 P1 C9 C11 45.1(2)
Ir1 P1 C9 C11 -175.72(16)
C2 P1 C9 C12 168.40(18)
C5 P1 C9 C12 -78.2(2)
Ir1 P1 C9 C12 60.9(2)
C2 P1 C9 C10 51.4(2)
C5 P1 C9 C10 164.74(18)
Ir1 P1 C9 C10 -56.1(2)
C4 P2 C13 C14 43.2(2)
C17 P2 C13 C14 -70.1(3)
Ir1 P2 C13 C14 151.48(19)
C4 P2 C13 C15 -74.7(2)
C17 P2 C13 C15 172.04(19)
Ir1 P2 C13 C15 33.6(2)
C4 P2 C13 C16 167.1(2)
C17 P2 C13 C16 53.8(2)
Ir1 P2 C13 C16 -84.6(2)
C4 P2 C17 C18 49.4(2)
C13 P2 C17 C18 163.0(2)
Ir1 P2 C17 C18 -57.0(2)
C4 P2 C17 C20 166.3(2)
C13 P2 C17 C20 -80.1(2)
Ir1 P2 C17 C20 59.9(2)
C4 P2 C17 C19 -70.5(2)
C13 P2 C17 C19 43.1(3)
Ir1 P2 C17 C19 -176.88(19)
